data_7204436
loop_
_publ_author_name
'Brown, David'
'Brown, Giles A.'
'Andrews, Mark'
'Large, Jonathan M.'
'Urban, Dominique'
'Butts, Craig P.'
'Hales, Neil J.'
'Gallagher, Timothy'

_publ_section_title
;
 The azomethine ylide strategy for \b-lactam synthesis. Azapenams and
 1-azacephams
;
_journal_issue 17
_journal_name_full 'Journal of the Chemical Society, Perkin Transactions 1'
_journal_page_first 2014
_journal_page_last 2021
_journal_paper_doi 10.1039/b203890k
_journal_year 2002
_chemical_formula_sum 'C30 H25 N3 O7 S'
_chemical_formula_weight 571.59
_space_group_IT_number 15
_symmetry_cell_setting monoclinic
_symmetry_space_group_name_Hall '-C 2yc'
_symmetry_space_group_name_H-M 'C 1 2/c 1'
_atom_sites_solution_hydrogens geom
_atom_sites_solution_primary direct
_atom_sites_solution_secondary difmap
_audit_creation_method SHELXL
_cell_angle_alpha 90.00
_cell_angle_beta 113.782(13)
_cell_angle_gamma 90.00
_cell_formula_units_Z 8
_cell_length_a 43.767(8)
_cell_length_b 5.8471(10)
_cell_length_c 22.777(5)
_cell_measurement_reflns_used 150
_cell_measurement_temperature 173(2)
_cell_measurement_theta_max 27.5
_cell_measurement_theta_min 1.75
_cell_volume 5333.9(19)
_computing_cell_refinement 'SMART (Siemens, 1995b)'
_computing_data_collection 'SMART (Siemens, 1995b)'
_computing_data_reduction 'SMART (Siemens, 1995b)'
_computing_molecular_graphics 'SHELXTL (Siemens, 1995a)'
_computing_publication_material 'SHELXTL (Siemens, 1995a)'
_computing_structure_refinement 'SHELXTL (Siemens, 1995a)'
_computing_structure_solution 'SHELXTL (Siemens, 1995a)'
_diffrn_ambient_temperature 173(2)
_diffrn_measurement_device 'Siemens SMART Area Detector'
_diffrn_measurement_method '\w rotation with narrow frames'
_diffrn_radiation_monochromator graphite
_diffrn_radiation_source 'fine-focus sealed tube'
_diffrn_radiation_type MoK\a
_diffrn_radiation_wavelength 0.71073
_diffrn_reflns_av_R_equivalents 0.0672
_diffrn_reflns_av_sigmaI/netI 0.0534
_diffrn_reflns_limit_h_max 56
_diffrn_reflns_limit_h_min -56
_diffrn_reflns_limit_k_max 7
_diffrn_reflns_limit_k_min -7
_diffrn_reflns_limit_l_max 29
_diffrn_reflns_limit_l_min -29
_diffrn_reflns_number 26690
_diffrn_reflns_theta_max 27.49
_diffrn_reflns_theta_min 1.80
_exptl_absorpt_coefficient_mu 0.177
_exptl_absorpt_correction_type none
_exptl_crystal_colour Colourless
_exptl_crystal_density_diffrn 1.424
_exptl_crystal_density_method None
_exptl_crystal_description Rectangular
_exptl_crystal_F_000 2384
_exptl_crystal_size_max .65
_exptl_crystal_size_mid .26
_exptl_crystal_size_min .1
_refine_diff_density_max 0.292
_refine_diff_density_min -0.355
_refine_diff_density_rms 0.046
_refine_ls_extinction_method none
_refine_ls_goodness_of_fit_all 1.009
_refine_ls_goodness_of_fit_ref 1.115
_refine_ls_hydrogen_treatment noref
_refine_ls_matrix_type full
_refine_ls_number_parameters 370
_refine_ls_number_reflns 6143
_refine_ls_number_restraints 0
_refine_ls_restrained_S_all 1.009
_refine_ls_restrained_S_obs 1.115
_refine_ls_R_factor_all 0.1021
_refine_ls_R_factor_gt 0.0491
_refine_ls_shift/esd_mean 0.000
_refine_ls_shift/su_max 0.001
_refine_ls_structure_factor_coef Fsqd
_refine_ls_weighting_scheme calc
_refine_ls_wR_factor_all 0.1185
_refine_ls_wR_factor_ref 0.0992
_reflns_number_gt 3655
_reflns_number_total 6143
_reflns_threshold_expression >2sigma(I)
_cod_data_source_file b203890k.txt
_cod_data_source_block rushjob
_cod_depositor_comments
;
The following automatic conversions were performed:
'_symmetry_cell_setting' value 'Monoclinic' changed to 'monoclinic'
according to '/home/saulius/struct/CIF-dictionaries/cif_core.dic'
dictionary named 'cif_core.dic' version 2.4.1 from 2010-06-29.

Automatic conversion script
Id: cif_fix_enum 1527 2010-12-29 10:47:43Z saulius 
;
_cod_original_cell_volume 5333.9(18)
_cod_original_sg_symbol_H-M C2/c
_cod_database_code 7204436

loop_
_symmetry_equiv_pos_as_xyz
'x, y, z'
'-x, y, -z+1/2'
'x+1/2, y+1/2, z'
'-x+1/2, y+1/2, -z+1/2'
'-x, -y, -z'
'x, -y, z-1/2'
'-x+1/2, -y+1/2, -z'
'x+1/2, -y+1/2, z-1/2'

loop_
_atom_site_aniso_label
_atom_site_aniso_U_11
_atom_site_aniso_U_22
_atom_site_aniso_U_33
_atom_site_aniso_U_23
_atom_site_aniso_U_13
_atom_site_aniso_U_12
N1 0.0344(10) 0.0378(11) 0.0336(9) 0.0024(8) 0.0099(8) -0.0068(8)
C2 0.0384(12) 0.0261(12) 0.0359(11) 0.0021(9) 0.0113(10) 0.0029(9)
C3 0.0380(12) 0.0359(13) 0.0419(13) 0.0035(10) 0.0174(10) 0.0069(10)
N4 0.0319(10) 0.0413(12) 0.0492(11) 0.0023(9) 0.0152(9) 0.0033(8)
C5 0.0370(13) 0.0390(14) 0.0440(13) -0.0002(11) 0.0135(11) -0.0065(10)
C6 0.0417(14) 0.064(2) 0.049(2) 0.0069(14) 0.0053(12) -0.0040(13)
C7 0.0377(14) 0.055(2) 0.066(2) 0.0055(14) 0.0106(13) 0.0076(13)
O8 0.0625(13) 0.085(2) 0.088(2) 0.0068(13) 0.0179(12) 0.0383(12)
S9 0.0412(3) 0.0435(4) 0.0374(3) 0.0098(3) 0.0119(3) -0.0051(3)
O10 0.0539(10) 0.0384(10) 0.0636(11) 0.0203(9) 0.0208(9) 0.0030(8)
O11 0.0505(10) 0.0792(13) 0.0333(9) 0.0052(9) 0.0099(8) -0.0149(10)
C12 0.0429(13) 0.0348(13) 0.0325(11) 0.0035(10) 0.0172(10) -0.0046(10)
C13 0.0503(15) 0.0372(14) 0.0350(12) -0.0047(10) 0.0191(11) -0.0135(11)
C14 0.057(2) 0.0334(14) 0.0445(13) 0.0013(11) 0.0290(12) -0.0003(12)
C15 0.0451(14) 0.0431(15) 0.0405(13) 0.0032(11) 0.0204(11) -0.0034(12)
C16 0.0443(14) 0.0385(14) 0.0415(13) -0.0029(11) 0.0172(11) -0.0119(11)
C17 0.0458(14) 0.0299(13) 0.0406(13) -0.0005(10) 0.0187(11) -0.0072(10)
C18 0.051(2) 0.067(2) 0.062(2) 0.0028(15) 0.0200(14) 0.0067(14)
C19 0.0369(12) 0.0320(12) 0.0306(11) 0.0066(10) 0.0148(9) -0.0011(10)
C20 0.0409(12) 0.0275(12) 0.0339(11) 0.0038(9) 0.0176(10) 0.0019(10)
C21 0.0403(12) 0.0287(12) 0.0314(11) 0.0036(9) 0.0188(10) -0.0011(10)
C22 0.0495(14) 0.0356(13) 0.0346(12) -0.0012(10) 0.0207(11) -0.0016(11)
C23 0.0424(14) 0.050(2) 0.0369(12) 0.0003(11) 0.0137(11) -0.0053(12)
C24 0.0344(12) 0.055(2) 0.0392(13) 0.0040(12) 0.0112(10) 0.0012(12)
C25 0.0410(13) 0.0428(14) 0.0398(12) 0.0052(11) 0.0168(11) 0.0035(11)
C26 0.0408(13) 0.0311(12) 0.0321(11) 0.0035(9) 0.0188(10) -0.0016(10)
C27 0.0448(13) 0.0277(12) 0.0392(12) 0.0045(10) 0.0195(11) 0.0046(10)
C28 0.0415(13) 0.0279(12) 0.0353(12) 0.0038(9) 0.0157(10) -0.0003(10)
C29 0.0373(13) 0.044(2) 0.0523(15) 0.0106(12) 0.0255(11) 0.0082(11)
O30 0.0864(14) 0.0395(12) 0.0768(13) 0.0130(10) 0.0482(11) 0.0123(10)
O31 0.0565(11) 0.0606(12) 0.0463(10) 0.0157(9) 0.0238(8) 0.0064(9)
C32 0.053(2) 0.082(2) 0.056(2) 0.032(2) 0.0252(13) 0.0027(15)
C33 0.0465(13) 0.0466(15) 0.0380(12) 0.0042(11) 0.0256(11) 0.0031(12)
C34 0.057(2) 0.0365(14) 0.0462(13) 0.0024(11) 0.0321(12) 0.0016(12)
C35 0.0515(15) 0.0419(15) 0.0466(14) -0.0100(11) 0.0300(12) -0.0099(12)
C36 0.0425(13) 0.0439(15) 0.0377(12) -0.0019(11) 0.0223(11) 0.0024(11)
C37 0.0532(15) 0.0345(14) 0.0444(13) 0.0039(11) 0.0285(12) 0.0016(11)
C38 0.0459(14) 0.0411(14) 0.0438(13) -0.0006(11) 0.0232(12) -0.0067(11)
N39 0.0458(13) 0.069(2) 0.0507(13) -0.0038(12) 0.0276(11) -0.0005(13)
O40 0.0515(12) 0.097(2) 0.0720(13) -0.0006(12) 0.0230(10) -0.0191(12)
O41 0.0546(12) 0.0794(15) 0.0699(13) 0.0195(12) 0.0300(10) 0.0200(11)

loop_
_atom_site_label
_atom_site_type_symbol
_atom_site_fract_x
_atom_site_fract_y
_atom_site_fract_z
_atom_site_U_iso_or_equiv
_atom_site_thermal_displace_type
_atom_site_occupancy
_atom_site_calc_flag
_atom_site_refinement_flags
_atom_site_disorder_group
N1 N 0.06086(4) 0.1705(3) 0.13100(8) 0.0365(4) Uani 1 d . .
C2 C 0.06974(5) 0.2643(4) 0.19679(10) 0.0346(5) Uani 1 d . .
H2A H 0.06796(5) 0.4348(4) 0.19384(10) 0.042 Uiso 1 calc R .
C3 C 0.04133(5) 0.1706(4) 0.21577(10) 0.0382(5) Uani 1 d . .
H3A H 0.03372(5) 0.2942(4) 0.23710(10) 0.046 Uiso 1 calc R .
N4 N 0.01480(4) 0.1147(3) 0.15448(9) 0.0412(5) Uani 1 d . .
C5 C 0.02681(5) 0.0714(4) 0.10399(11) 0.0409(6) Uani 1 d . .
H5A H 0.02598(5) -0.0930(4) 0.09134(11) 0.049 Uiso 1 calc R .
C6 C -0.00255(6) 0.2174(5) 0.05758(12) 0.0559(7) Uani 1 d . .
H6A H 0.00429(6) 0.3492(5) 0.03838(12) 0.067 Uiso 1 calc R .
H6B H -0.02060(6) 0.1280(5) 0.02473(12) 0.067 Uiso 1 calc R .
C7 C -0.00874(6) 0.2747(5) 0.11655(14) 0.0564(7) Uani 1 d . .
O8 O -0.02551(5) 0.4051(4) 0.13112(10) 0.0825(7) Uani 1 d . .
S9 S 0.074608(14) 0.29938(11) 0.08227(3) 0.0420(2) Uani 1 d . .
O10 O 0.07283(4) 0.5427(3) 0.08796(8) 0.0529(5) Uani 1 d . .
O11 O 0.05717(4) 0.1934(3) 0.02086(7) 0.0565(5) Uani 1 d . .
C12 C 0.11705(5) 0.2231(4) 0.11170(10) 0.0361(5) Uani 1 d . .
C13 C 0.12618(6) 0.0119(4) 0.09628(10) 0.0402(6) Uani 1 d . .
H13A H 0.10975(6) -0.0895(4) 0.06848(10) 0.048 Uiso 1 calc R .
C14 C 0.15962(6) -0.0492(4) 0.12198(11) 0.0423(6) Uani 1 d . .
H14A H 0.16601(6) -0.1929(4) 0.11103(11) 0.051 Uiso 1 calc R .
C15 C 0.18404(6) 0.0956(4) 0.16352(11) 0.0419(6) Uani 1 d . .
C16 C 0.17411(6) 0.3072(4) 0.17763(11) 0.0415(6) Uani 1 d . .
H16A H 0.19048(6) 0.4086(4) 0.20561(11) 0.050 Uiso 1 calc R .
C17 C 0.14104(6) 0.3732(4) 0.15192(10) 0.0383(5) Uani 1 d . .
H17A H 0.13472(6) 0.5192(4) 0.16156(10) 0.046 Uiso 1 calc R .
C18 C 0.22021(6) 0.0237(5) 0.19304(13) 0.0607(8) Uani 1 d . .
H18A H 0.22245(6) -0.1293(5) 0.17766(13) 0.091 Uiso 1 calc R .
H18B H 0.22806(6) 0.0212(5) 0.23986(13) 0.091 Uiso 1 calc R .
H18C H 0.23362(6) 0.1326(5) 0.18075(13) 0.091 Uiso 1 calc R .
C19 C 0.10484(5) 0.2017(4) 0.24260(9) 0.0328(5) Uani 1 d . .
C20 C 0.12336(5) 0.3560(4) 0.28807(10) 0.0333(5) Uani 1 d . .
H20A H 0.11360(5) 0.4975(4) 0.29171(10) 0.040 Uiso 1 calc R .
C21 C 0.15721(5) 0.3082(4) 0.33032(9) 0.0321(5) Uani 1 d . .
C22 C 0.17683(6) 0.4663(4) 0.37694(10) 0.0387(5) Uani 1 d . .
H22A H 0.16728(6) 0.6067(4) 0.38213(10) 0.046 Uiso 1 calc R .
C23 C 0.20932(6) 0.4197(4) 0.41456(11) 0.0439(6) Uani 1 d . .
H23A H 0.22226(6) 0.5277(4) 0.44585(11) 0.053 Uiso 1 calc R .
C24 C 0.22401(6) 0.2124(4) 0.40760(11) 0.0440(6) Uani 1 d . .
H24A H 0.24681(6) 0.1829(4) 0.43390(11) 0.053 Uiso 1 calc R .
C25 C 0.20580(6) 0.0545(4) 0.36357(10) 0.0410(6) Uani 1 d . .
H25A H 0.21592(6) -0.0851(4) 0.35966(10) 0.049 Uiso 1 calc R .
C26 C 0.17144(5) 0.0971(4) 0.32296(10) 0.0334(5) Uani 1 d . .
C27 C 0.15151(5) -0.0617(4) 0.27631(10) 0.0364(5) Uani 1 d . .
H27A H 0.16075(5) -0.2044(4) 0.27193(10) 0.044 Uiso 1 calc R .
C28 C 0.11923(5) -0.0119(4) 0.23772(10) 0.0348(5) Uani 1 d . .
H28A H 0.10612(5) -0.1213(4) 0.20708(10) 0.042 Uiso 1 calc R .
C29 C 0.05088(6) -0.0401(5) 0.25828(12) 0.0423(6) Uani 1 d . .
O30 O 0.05160(5) -0.2304(3) 0.23943(9) 0.0627(5) Uani 1 d . .
O31 O 0.05765(4) 0.0171(3) 0.31877(8) 0.0535(5) Uani 1 d . .
C32 C 0.06239(6) -0.1704(5) 0.36370(13) 0.0626(8) Uani 1 d . .
H32A H 0.05410(6) -0.3138(5) 0.33933(13) 0.075 Uiso 1 calc R .
H32B H 0.04898(6) -0.1407(5) 0.38903(13) 0.075 Uiso 1 calc R .
C33 C 0.09818(6) -0.2010(4) 0.40848(11) 0.0409(6) Uani 1 d . .
C34 C 0.12280(6) -0.0388(4) 0.41758(11) 0.0428(6) Uani 1 d . .
H34A H 0.11732(6) 0.0983(4) 0.39315(11) 0.051 Uiso 1 calc R .
C35 C 0.15520(6) -0.0735(4) 0.46163(11) 0.0434(6) Uani 1 d . .
H35A H 0.17202(6) 0.0378(4) 0.46774(11) 0.052 Uiso 1 calc R .
C36 C 0.16246(6) -0.2742(4) 0.49651(10) 0.0394(5) Uani 1 d . .
C37 C 0.13859(6) -0.4400(4) 0.48846(11) 0.0412(6) Uani 1 d . .
H37A H 0.14422(6) -0.5771(4) 0.51292(11) 0.049 Uiso 1 calc R .
C38 C 0.10651(6) -0.4025(4) 0.44429(11) 0.0419(6) Uani 1 d . .
H38A H 0.08984(6) -0.5151(4) 0.43810(11) 0.050 Uiso 1 calc R .
N39 N 0.19673(5) -0.3167(4) 0.54286(10) 0.0525(6) Uani 1 d . .
O40 O 0.21800(5) -0.1724(4) 0.54843(10) 0.0742(6) Uani 1 d . .
O41 O 0.20265(4) -0.4940(4) 0.57417(9) 0.0664(6) Uani 1 d . .

loop_
_atom_type_symbol
_atom_type_description
_atom_type_scat_dispersion_real
_atom_type_scat_dispersion_imag
_atom_type_scat_source
C C 0.0033 0.0016 'International Tables Vol C Tables 4.2.6.8 and 6.1.1.4'
H H 0.0000 0.0000 'International Tables Vol C Tables 4.2.6.8 and 6.1.1.4'
N N 0.0061 0.0033 'International Tables Vol C Tables 4.2.6.8 and 6.1.1.4'
O O 0.0106 0.0060 'International Tables Vol C Tables 4.2.6.8 and 6.1.1.4'
S S 0.1246 0.1234 'International Tables Vol C Tables 4.2.6.8 and 6.1.1.4'

loop_
_geom_angle_atom_site_label_1
_geom_angle_atom_site_label_2
_geom_angle_atom_site_label_3
_geom_angle
_geom_angle_site_symmetry_1
_geom_angle_site_symmetry_3
_geom_angle_publ_flag
C5 N1 C2 111.8(2) . . ?
C5 N1 S9 118.67(14) . . ?
C2 N1 S9 119.42(14) . . ?
N1 C2 C19 112.6(2) . . ?
N1 C2 C3 103.5(2) . . ?
C19 C2 C3 115.0(2) . . ?
N4 C3 C29 109.8(2) . . ?
N4 C3 C2 103.3(2) . . ?
C29 C3 C2 114.5(2) . . ?
C7 N4 C3 123.2(2) . . ?
C7 N4 C5 92.2(2) . . ?
C3 N4 C5 113.2(2) . . ?
N4 C5 N1 103.0(2) . . ?
N4 C5 C6 88.8(2) . . ?
N1 C5 C6 119.1(2) . . ?
C7 C6 C5 85.0(2) . . ?
O8 C7 N4 129.5(3) . . ?
O8 C7 C6 137.6(3) . . ?
N4 C7 C6 92.8(2) . . ?
O10 S9 O11 119.30(11) . . ?
O10 S9 N1 110.25(10) . . ?
O11 S9 N1 105.34(10) . . ?
O10 S9 C12 107.73(10) . . ?
O11 S9 C12 109.06(11) . . ?
N1 S9 C12 104.14(10) . . ?
C13 C12 C17 120.7(2) . . ?
C13 C12 S9 119.8(2) . . ?
C17 C12 S9 119.4(2) . . ?
C14 C13 C12 119.1(2) . . ?
C13 C14 C15 121.4(2) . . ?
C16 C15 C14 118.2(2) . . ?
C16 C15 C18 120.9(2) . . ?
C14 C15 C18 120.9(2) . . ?
C17 C16 C15 121.5(2) . . ?
C16 C17 C12 119.2(2) . . ?
C20 C19 C28 119.5(2) . . ?
C20 C19 C2 119.3(2) . . ?
C28 C19 C2 121.1(2) . . ?
C19 C20 C21 121.2(2) . . ?
C22 C21 C26 119.7(2) . . ?
C22 C21 C20 122.0(2) . . ?
C26 C21 C20 118.3(2) . . ?
C23 C22 C21 120.5(2) . . ?
C22 C23 C24 120.7(2) . . ?
C25 C24 C23 120.5(2) . . ?
C24 C25 C26 120.5(2) . . ?
C27 C26 C21 119.4(2) . . ?
C27 C26 C25 122.6(2) . . ?
C21 C26 C25 118.0(2) . . ?
C28 C27 C26 120.6(2) . . ?
C27 C28 C19 121.0(2) . . ?
O30 C29 O31 125.3(2) . . ?
O30 C29 C3 124.5(2) . . ?
O31 C29 C3 110.2(2) . . ?
C29 O31 C32 116.6(2) . . ?
O31 C32 C33 112.5(2) . . ?
C34 C33 C38 119.1(2) . . ?
C34 C33 C32 123.9(2) . . ?
C38 C33 C32 117.0(2) . . ?
C35 C34 C33 121.1(2) . . ?
C36 C35 C34 118.2(2) . . ?
C35 C36 C37 122.3(2) . . ?
C35 C36 N39 119.3(2) . . ?
C37 C36 N39 118.4(2) . . ?
C38 C37 C36 118.6(2) . . ?
C37 C38 C33 120.8(2) . . ?
O40 N39 O41 123.3(2) . . ?
O40 N39 C36 118.2(2) . . ?
O41 N39 C36 118.5(2) . . ?

loop_
_geom_bond_atom_site_label_1
_geom_bond_atom_site_label_2
_geom_bond_distance
_geom_bond_site_symmetry_2
_geom_bond_publ_flag
N1 C5 1.481(3) . ?
N1 C2 1.493(3) . ?
N1 S9 1.643(2) . ?
C2 C19 1.513(3) . ?
C2 C3 1.571(3) . ?
C3 N4 1.448(3) . ?
C3 C29 1.518(3) . ?
N4 C7 1.402(3) . ?
N4 C5 1.466(3) . ?
C5 C6 1.550(3) . ?
C6 C7 1.511(4) . ?
C7 O8 1.195(3) . ?
S9 O10 1.434(2) . ?
S9 O11 1.436(2) . ?
S9 C12 1.759(2) . ?
C12 C13 1.386(3) . ?
C12 C17 1.391(3) . ?
C13 C14 1.386(3) . ?
C14 C15 1.393(3) . ?
C15 C16 1.391(3) . ?
C15 C18 1.509(3) . ?
C16 C17 1.380(3) . ?
C19 C20 1.366(3) . ?
C19 C28 1.423(3) . ?
C20 C21 1.431(3) . ?
C21 C22 1.409(3) . ?
C21 C26 1.422(3) . ?
C22 C23 1.359(3) . ?
C23 C24 1.410(3) . ?
C24 C25 1.360(3) . ?
C25 C26 1.434(3) . ?
C26 C27 1.416(3) . ?
C27 C28 1.361(3) . ?
C29 O30 1.197(3) . ?
C29 O31 1.330(3) . ?
O31 C32 1.456(3) . ?
C32 C33 1.496(3) . ?
C33 C34 1.387(3) . ?
C33 C38 1.395(3) . ?
C34 C35 1.382(3) . ?
C35 C36 1.380(3) . ?
C36 C37 1.382(3) . ?
C36 N39 1.466(3) . ?
C37 C38 1.376(3) . ?
N39 O40 1.224(3) . ?
N39 O41 1.226(3) . ?
